data_2104550
loop_
_publ_author_name
'Marsh, Richard E.'

_publ_section_title
;
 Space groups <i>P</i>1 and <i>Cc</i>: how are they doing?
;
_journal_coeditor_code BK5088
_journal_issue 6
_journal_name_full 'Acta Crystallographica Section B'
_journal_page_first 782
_journal_page_last 783
_journal_paper_doi 10.1107/S0108768109046448
_journal_volume 65
_journal_year 2009
_chemical_formula_moiety 'C6 S10 Ni, C20 H42 N4'
_chemical_formula_sum 'C26 H42 N4 Ni S10'
_chemical_formula_weight 789.95
_chemical_name_systematic
;
bis(1-n-Butyl-1,4-diazabicyclo(2.2.2)octan-1-ium)bis(2-thioxo-1,3-dithiole-
4,5-dithiolato)-nickel(ii)
;
_space_group_IT_number 2
_symmetry_cell_setting triclinic
_symmetry_space_group_name_Hall '-P 1'
_symmetry_space_group_name_H-M 'P -1'
_cell_angle_alpha 90.2420(10)
_cell_angle_beta 110.2460(10)
_cell_angle_gamma 105.4510(10)
_cell_formula_units_Z 1
_cell_length_a 8.5040(6)
_cell_length_b 10.0582(7)
_cell_length_c 11.3229(8)
_cell_measurement_reflns_used 2958
_cell_measurement_temperature 298(2)
_cell_measurement_theta_max 27.94
_cell_measurement_theta_min 2.66
_cell_volume 870.83(11)
_diffrn_ambient_temperature 298(2)
_diffrn_measurement_device_type 'CCD area detector'
_diffrn_radiation_monochromator graphite
_diffrn_radiation_source 'fine-focus sealed tube'
_diffrn_radiation_type MoK\a
_diffrn_radiation_wavelength 0.71073
_exptl_absorpt_coefficient_mu 1.182
_exptl_crystal_colour purple
_exptl_crystal_density_diffrn 1.506
_exptl_crystal_density_meas 0
_exptl_crystal_density_method 'not measured'
_exptl_crystal_description needle
_exptl_crystal_F_000 414
_cod_data_source_file bk5088.cif
_cod_data_source_block HEQZAF
_cod_depositor_comments
;
The following automatic conversions were performed:
'_symmetry_cell_setting' value 'Triclinic' changed to 'triclinic'
according to '/home/saulius/struct/CIF-dictionaries/cif_core.dic'
dictionary named 'cif_core.dic' version 2.4.1 from 2010-06-29.

Automatic conversion script
Id: cif_fix_enum 1527 2010-12-29 10:47:43Z saulius 

The following automatic conversions were performed:

'_symmetry_cell_setting' value 'Triclinic' changed to 'triclinic'
according to /home/saulius/struct/CIF-dictionaries/cif_core.dic
dictionary named 'cif_core.dic' version 2.4.1 from 2010-06-29.

Automatic conversion script
Id: cif_fix_values 1715 2011-07-08 13:25:40Z adriana 
;
_cod_original_sg_symbol_H-M P-1
_cod_database_code 2104550

loop_
_symmetry_equiv_pos_as_xyz
'x, y, z'
'-x, -y, -z'

loop_
_atom_site_label
_atom_site_type_symbol
_atom_site_fract_x
_atom_site_fract_y
_atom_site_fract_z
_atom_site_occupancy
Ni1 Ni 0.5 0.0 1.0 1
S1 S 0.4822 0.0220 0.8040 1
S2 S 0.4052 0.2520 0.6392 1
S3 S 0.2980 0.5090 0.5775 1
S4 S 0.3596 0.4054 0.8324 1
S5 S 0.4301 0.1916 1.0186 1
C1 C 0.4356 0.1812 0.7816 1
C2 C 0.3498 0.3960 0.6770 1
C3 C 0.4135 0.2518 0.8726 1
N1 N -0.0066 0.4150 0.1290 1
N2 N 0.0939 0.2086 0.2227 1
C4 C -0.0675 0.3020 0.0320 1
H1 H -0.1940 0.2760 -0.0042 1
H2 H -0.0234 0.3319 -0.0346 1
C5 C -0.0088 0.1744 0.0820 1
H3 H 0.0638 0.1528 0.0393 1
H4 H -0.1096 0.0945 0.0667 1
C6 C -0.0712 0.3721 0.2289 1
H5 H -0.0258 0.4480 0.2956 1
H6 H -0.1976 0.3508 0.1961 1
C7 C -0.0201 0.2469 0.2840 1
H7 H -0.1240 0.1702 0.2692 1
H8 H 0.0420 0.2674 0.3744 1
C8 C 0.1820 0.4508 0.1802 1
H9 H 0.2260 0.4755 0.1125 1
H10 H 0.2270 0.5312 0.2422 1
C9 C 0.2480 0.3350 0.2412 1
H11 H 0.3256 0.3132 0.2033 1
H12 H 0.3130 0.3626 0.3308 1
C10 C 0.1661 0.0911 0.2817 1
H13 H 0.2407 0.1238 0.3682 1
H14 H 0.2382 0.0723 0.2381 1
C11 C 0.0406 -0.0392 0.2812 1
H15 H -0.0262 -0.0215 0.3298 1
H16 H -0.0399 -0.0676 0.1946 1
C12 C 0.1108 -0.1721 0.3351 1
H17 H 0.0147 -0.2465 0.3338 1
H18 H 0.1615 -0.2002 0.2809 1
C13 C 0.2230 -0.1428 0.4424 1
H19 H 0.3198 -0.0693 0.4426 1
H20 H 0.2629 -0.2214 0.4689 1
H21 H 0.1730 -0.1159 0.4986 1

loop_
_geom_angle_atom_site_label_1
_geom_angle_atom_site_label_2
_geom_angle_atom_site_label_3
_geom_angle
_geom_angle_site_symmetry_1
_geom_angle_site_symmetry_2
_geom_angle_site_symmetry_3
_geom_angle_publ_flag
S1 Ni1 S1 180.00 . . 2_657 yes
S1 Ni1 S5 86.82 . . 2_657 yes
S1 Ni1 S5 86.82 2_657 . . yes
S5 Ni1 S5 180.00 . . 2_657 yes
S1 Ni1 S5 93.18 2_657 . 2_657 yes
S1 Ni1 S5 93.18 . . . yes
Ni1 S1 C1 101.50 . . . yes
C1 S2 C2 98.37 . . . yes
C2 S4 C3 98.27 . . . yes
Ni1 S5 C3 101.43 . . . yes
C6 N1 C8 108.65 . . . yes
C4 N1 C8 107.84 . . . yes
C4 N1 C6 109.59 . . . yes
C5 N2 C7 108.35 . . . yes
C5 N2 C9 107.89 . . . yes
C5 N2 C10 112.37 . . . yes
C7 N2 C9 107.74 . . . yes
C7 N2 C10 112.59 . . . yes
C9 N2 C10 107.70 . . . yes
N1 C4 C5 112.34 . . . yes
N2 C5 C4 107.76 . . . yes
N1 C6 C7 112.38 . . . yes
N2 C7 C6 109.05 . . . yes
N1 C8 C9 112.62 . . . yes
N2 C9 C8 109.07 . . . yes
N2 C10 C11 117.41 . . . yes
C10 C11 C12 119.39 . . . no
C11 C12 C13 112.18 . . . no
N1 C4 H2 109.00 . . . no
H1 C4 H2 108.00 . . . no
C5 C4 H1 109.00 . . . no
C5 C4 H2 109.00 . . . no
N1 C4 H1 109.00 . . . no
C4 C5 H3 110.00 . . . no
C4 C5 H4 110.00 . . . no
H3 C5 H4 108.00 . . . no
N2 C5 H4 110.00 . . . no
N2 C5 H3 110.00 . . . no
N1 C6 H6 109.00 . . . no
N1 C6 H5 109.00 . . . no
H5 C6 H6 108.00 . . . no
C7 C6 H5 109.00 . . . no
C7 C6 H6 109.00 . . . no
N2 C7 H8 110.00 . . . no
H7 C7 H8 108.00 . . . no
C6 C7 H7 110.00 . . . no
C6 C7 H8 110.00 . . . no
N2 C7 H7 110.00 . . . no
N1 C8 H10 109.00 . . . no
C9 C8 H9 109.00 . . . no
C9 C8 H10 109.00 . . . no
H9 C8 H10 108.00 . . . no
N1 C8 H9 109.00 . . . no
N2 C9 H11 110.00 . . . no
N2 C9 H12 110.00 . . . no
H11 C9 H12 108.00 . . . no
C8 C9 H12 110.00 . . . no
C8 C9 H11 110.00 . . . no
C11 C10 H13 108.00 . . . no
N2 C10 H14 108.00 . . . no
N2 C10 H13 108.00 . . . no
C11 C10 H14 108.00 . . . no
H13 C10 H14 107.00 . . . no
C10 C11 H15 108.00 . . . no
C12 C11 H16 108.00 . . . no
H15 C11 H16 107.00 . . . no
C10 C11 H16 107.00 . . . no
C12 C11 H15 107.00 . . . no
C13 C12 H17 111.00 . . . no
C11 C12 H17 109.00 . . . no
C11 C12 H18 109.00 . . . no
H17 C12 H18 108.00 . . . no
C13 C12 H18 108.00 . . . no
C12 C13 H21 109.00 . . . no
C12 C13 H20 110.00 . . . no
H20 C13 H21 110.00 . . . no
H19 C13 H20 108.00 . . . no
H19 C13 H21 110.00 . . . no
C12 C13 H19 110.00 . . . no
S1 C1 S2 122.04 . . . yes
S1 C1 C3 121.45 . . . yes
S2 C1 C3 116.44 . . . yes
S2 C2 S3 123.56 . . . yes
S2 C2 S4 111.37 . . . yes
S3 C2 S4 125.06 . . . yes
S4 C3 S5 122.18 . . . yes
S4 C3 C1 115.48 . . . yes
S5 C3 C1 122.31 . . . yes

loop_
_geom_bond_atom_site_label_1
_geom_bond_atom_site_label_2
_geom_bond_distance
_geom_bond_site_symmetry_1
_geom_bond_site_symmetry_2
_geom_bond_publ_flag
Ni1 S1 2.1878 . . yes
Ni1 S5 2.1921 . . yes
Ni1 S1 2.1878 . 2_657 yes
Ni1 S5 2.1921 . 2_657 yes
S1 C1 1.7485 . . yes
S2 C1 1.7300 . . yes
S2 C2 1.7323 . . yes
S3 C2 1.6399 . . yes
S4 C2 1.7335 . . yes
S4 C3 1.7444 . . yes
S5 C3 1.7355 . . yes
N1 C6 1.4436 . . yes
N1 C8 1.4394 . . yes
N1 C4 1.4307 . . yes
N2 C9 1.5158 . . yes
N2 C10 1.5263 . . yes
N2 C5 1.5138 . . yes
N2 C7 1.4941 . . yes
C4 C5 1.5391 . . no
C6 C7 1.5081 . . no
C8 C9 1.4952 . . no
C10 C11 1.4516 . . no
C11 C12 1.6418 . . no
C12 C13 1.2321 . . no
C4 H1 0.9700 . . no
C4 H2 0.9700 . . no
C5 H4 0.9700 . . no
C5 H3 0.9700 . . no
C6 H5 0.9700 . . no
C6 H6 0.9700 . . no
C7 H7 0.9700 . . no
C7 H8 0.9700 . . no
C8 H10 0.9700 . . no
C8 H9 0.9700 . . no
C9 H11 0.9700 . . no
C9 H12 0.9700 . . no
C10 H13 0.9600 . . no
C10 H14 0.9600 . . no
C11 H16 0.9700 . . no
C11 H15 0.9600 . . no
C12 H18 0.9400 . . no
C12 H17 0.9500 . . no
C13 H20 0.9500 . . no
C13 H21 0.9500 . . no
C13 H19 0.9500 . . no
C1 C3 1.3417 . . no
